data_7221976
loop_
_publ_author_name
'Thapa, Kedar Bahadur'
'Hsu, Yi-Fen'
'Lin, Hsuan-Chou'
'Chen, Jhy-Der'

_publ_section_title
;
 Hg(ii) supramolecular isomers: structural transformation and
 photoluminescence change
;
_journal_issue 39
_journal_name_full CrystEngComm
_journal_page_first 7574
_journal_paper_doi 10.1039/C5CE01098E
_journal_volume 17
_journal_year 2015
_chemical_formula_sum 'C16 H18 Hg I2 N4 O2'
_chemical_formula_weight 752.73
_chemical_name_systematic
; 
 ? 
;
_space_group_IT_number 62
_symmetry_cell_setting orthorhombic
_symmetry_space_group_name_Hall '-P 2ac 2n'
_symmetry_space_group_name_H-M 'P n m a'
_atom_sites_solution_hydrogens geom
_atom_sites_solution_primary direct
_atom_sites_solution_secondary difmap
_audit_creation_method SHELXL-97
_audit_update_record
;
2015-06-02 deposited with the CCDC.
2015-09-01 downloaded from the CCDC.
;
_cell_angle_alpha 90.00
_cell_angle_beta 90.00
_cell_angle_gamma 90.00
_cell_formula_units_Z 4
_cell_length_a 9.69190(10)
_cell_length_b 16.6752(2)
_cell_length_c 12.9961(2)
_cell_measurement_reflns_used 8075
_cell_measurement_temperature 296(2)
_cell_measurement_theta_max 28.28
_cell_measurement_theta_min 2.44
_cell_volume 2100.36(5)
_computing_cell_refinement 'SAINT V7.68A (Bruker AXS, 2010)'
_computing_data_collection 'APEX2 (Bruker AXS, 2010)'
_computing_data_reduction 'SAINT V7.68A (Bruker AXS, 2010)'
_computing_molecular_graphics 'SHELXTL (Sheldrick, 2008)'
_computing_publication_material 'SHELXTL (Sheldrick, 2008)'
_computing_structure_refinement 'SHELXL-97 (Sheldrick, 2008)'
_computing_structure_solution 'SHELXS-97 (Sheldrick, 2008)'
_diffrn_ambient_temperature 296(2)
_diffrn_measured_fraction_theta_full 1.000
_diffrn_measured_fraction_theta_max 1.000
_diffrn_measurement_device_type 'Bruker APEX-II CCD'
_diffrn_measurement_method '\f and \w scans'
_diffrn_radiation_monochromator graphite
_diffrn_radiation_source 'fine-focus sealed tube'
_diffrn_radiation_type MoK\a
_diffrn_radiation_wavelength 0.71073
_diffrn_reflns_av_R_equivalents 0.0434
_diffrn_reflns_av_sigmaI/netI 0.0344
_diffrn_reflns_limit_h_max 12
_diffrn_reflns_limit_h_min -12
_diffrn_reflns_limit_k_max 22
_diffrn_reflns_limit_k_min -22
_diffrn_reflns_limit_l_max 17
_diffrn_reflns_limit_l_min -17
_diffrn_reflns_number 19183
_diffrn_reflns_theta_full 28.30
_diffrn_reflns_theta_max 28.30
_diffrn_reflns_theta_min 1.99
_exptl_absorpt_coefficient_mu 10.284
_exptl_absorpt_correction_T_max 0.3076
_exptl_absorpt_correction_T_min 0.1831
_exptl_absorpt_correction_type multi-scan
_exptl_absorpt_process_details 'SADABS V2008/1 (Bruker AXS, 2008)'
_exptl_crystal_colour colorless
_exptl_crystal_density_diffrn 2.380
_exptl_crystal_density_method 'not measured'
_exptl_crystal_description plate
_exptl_crystal_F_000 1376
_exptl_crystal_size_max 0.25
_exptl_crystal_size_mid 0.10
_exptl_crystal_size_min 0.10
_refine_diff_density_max 1.040
_refine_diff_density_min -0.890
_refine_diff_density_rms 0.141
_refine_ls_extinction_method none
_refine_ls_goodness_of_fit_ref 1.039
_refine_ls_hydrogen_treatment constr
_refine_ls_matrix_type full
_refine_ls_number_parameters 130
_refine_ls_number_reflns 2703
_refine_ls_number_restraints 0
_refine_ls_restrained_S_all 1.039
_refine_ls_R_factor_all 0.0534
_refine_ls_R_factor_gt 0.0321
_refine_ls_shift/su_max 0.001
_refine_ls_shift/su_mean 0.000
_refine_ls_structure_factor_coef Fsqd
_refine_ls_weighting_details 'calc w=1/[\s^2^(Fo^2^)+(0.0363P)^2^+4.6792P] where P=(Fo^2^+2Fc^2^)/3'
_refine_ls_weighting_scheme calc
_refine_ls_wR_factor_gt 0.0768
_refine_ls_wR_factor_ref 0.0858
_reflns_number_gt 1951
_reflns_number_total 2703
_reflns_threshold_expression >2sigma(I)
_cod_data_source_file c5ce01098e2.cif
_cod_data_source_block 3
_cod_depositor_comments
;
The following automatic conversions were performed:

'_symmetry_cell_setting' value 'Orthorhombic' changed to
'orthorhombic' according to
/usr/data/users/saulius/crontab/automatic-downloads/rss-feeds/RSC/lib/dictionaries/cif_core.dic
dictionary named 'cif_core.dic' version 2.4.2 from 2011-04-26.

Automatic conversion script
Id: cif_fix_values 3271 2015-04-21 07:52:19Z andrius 

 Adding full bibliography for 7221974--7221977.cif.
;
_cod_original_sg_symbol_H-M Pnma
_cod_database_code 7221976

loop_
_symmetry_equiv_pos_as_xyz
'x, y, z'
'-x+1/2, -y, z+1/2'
'-x, y+1/2, -z'
'x+1/2, -y+1/2, -z+1/2'
'-x, -y, -z'
'x-1/2, y, -z-1/2'
'x, -y-1/2, z'
'-x-1/2, y-1/2, z-1/2'

loop_
_atom_site_label
_atom_site_type_symbol
_atom_site_fract_x
_atom_site_fract_y
_atom_site_fract_z
_atom_site_U_iso_or_equiv
_atom_site_adp_type
_atom_site_occupancy
_atom_site_symmetry_multiplicity
_atom_site_calc_flag
_atom_site_refinement_flags
Hg Hg 0.17807(3) 0.7500 0.49721(2) 0.03597(11) Uani 1 2 d S
I1 I 0.047(2) 0.7500 0.3215(9) 0.085(2) Uani 0.50 2 d SP
I1' I 0.075(2) 0.7500 0.3132(9) 0.095(4) Uani 0.50 2 d SP
I2 I 0.1455(6) 0.7500 0.7009(4) 0.0519(8) Uani 0.50 2 d SP
I2' I 0.1211(7) 0.7500 0.6947(5) 0.0874(19) Uani 0.50 2 d SP
O O 0.3640(4) 0.5171(3) 0.2120(3) 0.0556(11) Uani 1 1 d .
N1 N 0.3682(5) 0.6514(3) 0.4840(3) 0.0396(11) Uani 1 1 d .
N2 N 0.5690(5) 0.5386(3) 0.2892(3) 0.0416(11) Uani 1 1 d .
H2A H 0.6567 0.5334 0.2810 0.050 Uiso 1 1 calc R
C1 C 0.4526(7) 0.6480(4) 0.5619(4) 0.0562(17) Uani 1 1 d .
H1A H 0.4264 0.6706 0.6243 0.067 Uiso 1 1 calc R
C2 C 0.5827(8) 0.6107(4) 0.5538(5) 0.063(2) Uani 1 1 d .
H2B H 0.6425 0.6089 0.6097 0.076 Uiso 1 1 calc R
C3 C 0.6179(7) 0.5780(4) 0.4629(5) 0.0543(16) Uani 1 1 d .
H3A H 0.7045 0.5548 0.4552 0.065 Uiso 1 1 calc R
C4 C 0.5281(6) 0.5784(3) 0.3815(4) 0.0386(12) Uani 1 1 d .
C5 C 0.4052(6) 0.6182(3) 0.3933(4) 0.0418(14) Uani 1 1 d .
H5A H 0.3457 0.6224 0.3374 0.050 Uiso 1 1 calc R
C6 C 0.4919(5) 0.5081(3) 0.2136(4) 0.0344(12) Uani 1 1 d .
C7 C 0.5664(7) 0.4619(4) 0.1338(4) 0.0479(15) Uani 1 1 d .
H7A H 0.5768 0.4071 0.1575 0.057 Uiso 1 1 calc R
H7B H 0.6582 0.4844 0.1261 0.057 Uiso 1 1 calc R
C8 C 0.4962(6) 0.4606(3) 0.0273(4) 0.0406(13) Uani 1 1 d .
H8A H 0.5397 0.4199 -0.0149 0.049 Uiso 1 1 calc R
H8B H 0.4000 0.4459 0.0358 0.049 Uiso 1 1 calc R

loop_
_atom_site_aniso_label
_atom_site_aniso_U_11
_atom_site_aniso_U_22
_atom_site_aniso_U_33
_atom_site_aniso_U_23
_atom_site_aniso_U_13
_atom_site_aniso_U_12
Hg 0.03403(19) 0.04129(16) 0.03258(15) 0.000 0.00163(13) 0.000
I1 0.121(4) 0.0498(19) 0.084(4) 0.000 -0.066(3) 0.000
I1' 0.159(10) 0.067(2) 0.0585(18) 0.000 -0.062(3) 0.000
I2 0.0547(11) 0.0735(19) 0.0273(11) 0.000 0.0130(8) 0.000
I2' 0.144(5) 0.063(2) 0.055(2) 0.000 0.050(3) 0.000
O 0.025(2) 0.091(3) 0.051(2) -0.018(2) -0.002(2) 0.006(2)
N1 0.039(3) 0.040(2) 0.040(3) -0.0018(18) -0.003(2) 0.007(2)
N2 0.026(2) 0.058(3) 0.041(2) -0.005(2) 0.000(2) 0.006(2)
C1 0.064(5) 0.067(4) 0.038(3) -0.015(3) -0.009(3) 0.020(4)
C2 0.060(5) 0.084(5) 0.045(3) -0.019(3) -0.023(3) 0.024(4)
C3 0.042(4) 0.069(4) 0.053(3) -0.015(3) -0.010(3) 0.013(3)
C4 0.035(3) 0.046(3) 0.035(3) -0.004(2) -0.001(2) 0.006(3)
C5 0.041(3) 0.049(3) 0.036(3) 0.000(2) 0.000(2) 0.007(3)
C6 0.022(3) 0.053(3) 0.028(2) -0.003(2) 0.001(2) -0.004(2)
C7 0.039(4) 0.059(4) 0.045(3) -0.009(3) 0.008(3) 0.007(3)
C8 0.032(3) 0.045(3) 0.045(3) -0.011(2) 0.003(3) -0.002(3)

loop_
_atom_type_symbol
_atom_type_description
_atom_type_scat_dispersion_real
_atom_type_scat_dispersion_imag
_atom_type_scat_source
C C 0.0033 0.0016 'International Tables Vol C Tables 4.2.6.8 and 6.1.1.4'
H H 0.0000 0.0000 'International Tables Vol C Tables 4.2.6.8 and 6.1.1.4'
N N 0.0061 0.0033 'International Tables Vol C Tables 4.2.6.8 and 6.1.1.4'
O O 0.0106 0.0060 'International Tables Vol C Tables 4.2.6.8 and 6.1.1.4'
I I -0.4742 1.8119 'International Tables Vol C Tables 4.2.6.8 and 6.1.1.4'
Hg Hg -2.3894 9.2266 'International Tables Vol C Tables 4.2.6.8 and 6.1.1.4'

loop_
_geom_angle_atom_site_label_1
_geom_angle_atom_site_label_2
_geom_angle_atom_site_label_3
_geom_angle
_geom_angle_site_symmetry_1
N1 Hg N1 83.2(2) 7_575
N1 Hg I1' 102.8(4) 7_575
N1 Hg I1' 102.8(4) .
N1 Hg I1 107.6(3) 7_575
N1 Hg I1 107.6(3) .
I1' Hg I1 6.6(9) .
N1 Hg I2' 102.98(14) 7_575
N1 Hg I2' 102.98(14) .
I1' Hg I2' 145.3(5) .
I1 Hg I2' 138.7(5) .
N1 Hg I2 99.04(13) 7_575
N1 Hg I2 99.04(13) .
I1' Hg I2 150.6(5) .
I1 Hg I2 144.0(5) .
I2' Hg I2 5.3(2) .
C1 N1 C5 119.5(5) .
C1 N1 Hg 116.3(4) .
C5 N1 Hg 122.0(4) .
C6 N2 C4 129.8(5) .
C6 N2 H2A 115.1 .
C4 N2 H2A 115.1 .
N1 C1 C2 121.6(5) .
N1 C1 H1A 119.2 .
C2 C1 H1A 119.2 .
C3 C2 C1 118.1(6) .
C3 C2 H2B 121.0 .
C1 C2 H2B 121.0 .
C2 C3 C4 121.0(6) .
C2 C3 H3A 119.5 .
C4 C3 H3A 119.5 .
C3 C4 C5 117.8(5) .
C3 C4 N2 118.0(5) .
C5 C4 N2 124.1(5) .
N1 C5 C4 121.8(5) .
N1 C5 H5A 119.1 .
C4 C5 H5A 119.1 .
O C6 N2 121.4(5) .
O C6 C7 122.4(5) .
N2 C6 C7 116.2(5) .
C6 C7 C8 114.9(5) .
C6 C7 H7A 108.6 .
C8 C7 H7A 108.6 .
C6 C7 H7B 108.6 .
C8 C7 H7B 108.6 .
H7A C7 H7B 107.5 .
C8 C8 C7 113.0(6) 5_665
C8 C8 H8A 109.0 5_665
C7 C8 H8A 109.0 .
C8 C8 H8B 109.0 5_665
C7 C8 H8B 109.0 .
H8A C8 H8B 107.8 .

loop_
_geom_bond_atom_site_label_1
_geom_bond_atom_site_label_2
_geom_bond_distance
_geom_bond_site_symmetry_2
Hg N1 2.475(5) 7_575
Hg N1 2.475(5) .
Hg I1' 2.590(9) .
Hg I1 2.615(10) .
Hg I2' 2.625(7) .
Hg I2 2.666(6) .
O C6 1.249(6) .
N1 C1 1.303(7) .
N1 C5 1.350(6) .
N2 C6 1.335(7) .
N2 C4 1.428(6) .
N2 H2A 0.8600 .
C1 C2 1.409(9) .
C1 H1A 0.9300 .
C2 C3 1.346(9) .
C2 H2B 0.9300 .
C3 C4 1.370(8) .
C3 H3A 0.9300 .
C4 C5 1.372(8) .
C5 H5A 0.9300 .
C6 C7 1.480(7) .
C7 C8 1.543(8) .
C7 H7A 0.9700 .
C7 H7B 0.9700 .
C8 C8 1.495(11) 5_665
C8 H8A 0.9700 .
C8 H8B 0.9700 .
